data_7107713
loop_
_publ_author_name
'Guillaume Compain'
'Kevin Jouvin'
'Agnes Martin-Mingot'
'Gwilherm Evano'
'Jerome Marrot'
'Sebastien Thibaudeau'

_publ_section_title
;
 Stereoselective hydrofluorination of ynamides: a straightforward
 synthesis of novel \a-fluoroenamides
;
_journal_issue 42
_journal_name_full Chem.Commun.
_journal_page_first 5196
_journal_page_last 5198
_journal_paper_doi 10.1039/c2cc31768k
_journal_volume 48
_journal_year 2012
_chemical_formula_sum 'C21 H19 F N2 O2 S'
_chemical_formula_weight 382.44
_chemical_name_systematic
;
?
;
_space_group_IT_number 14
_symmetry_cell_setting monoclinic
_symmetry_space_group_name_Hall '-P 2ybc'
_symmetry_space_group_name_H-M 'P 1 21/c 1'
_atom_sites_solution_hydrogens geom
_atom_sites_solution_primary direct
_atom_sites_solution_secondary difmap
_audit_creation_method SHELXL-97
_cell_angle_alpha 90.00
_cell_angle_beta 116.424(3)
_cell_angle_gamma 90.00
_cell_formula_units_Z 4
_cell_length_a 11.4189(10)
_cell_length_b 14.9794(13)
_cell_length_c 12.4070(9)
_cell_measurement_reflns_used 9411
_cell_measurement_temperature 150(2)
_cell_measurement_theta_max 29.93
_cell_measurement_theta_min 2.41
_cell_volume 1900.5(3)
_computing_cell_refinement 'Bruker SAINT'
_computing_data_collection 'Bruker APEX2'
_computing_data_reduction 'Bruker SAINT'
_computing_molecular_graphics 'Bruker SHELXTL'
_computing_publication_material 'Bruker SHELXTL'
_computing_structure_refinement 'SHELXL-97 (Sheldrick, 1997)'
_computing_structure_solution 'SHELXS-97 (Sheldrick, 1990)'
_diffrn_ambient_temperature 150(2)
_diffrn_detector_area_resol_mean 512x512
_diffrn_measured_fraction_theta_full 0.995
_diffrn_measured_fraction_theta_max 0.995
_diffrn_measurement_device_type 'Bruker APEX-II CCD'
_diffrn_measurement_method '\f and \w scans'
_diffrn_radiation_monochromator graphite
_diffrn_radiation_source 'fine-focus sealed tube'
_diffrn_radiation_type MoK\a
_diffrn_radiation_wavelength 0.71073
_diffrn_reflns_av_R_equivalents 0.0271
_diffrn_reflns_av_sigmaI/netI 0.0075
_diffrn_reflns_limit_h_max 16
_diffrn_reflns_limit_h_min -16
_diffrn_reflns_limit_k_max 21
_diffrn_reflns_limit_k_min -21
_diffrn_reflns_limit_l_max 17
_diffrn_reflns_limit_l_min -17
_diffrn_reflns_number 175446
_diffrn_reflns_theta_full 30.00
_diffrn_reflns_theta_max 30.00
_diffrn_reflns_theta_min 1.99
_diffrn_standards_number 0
_exptl_absorpt_coefficient_mu 0.198
_exptl_absorpt_correction_T_max 0.9805
_exptl_absorpt_correction_T_min 0.9466
_exptl_absorpt_correction_type multi-scan
_exptl_absorpt_process_details 'SADABS (Sheldrick, V2.10)'
_exptl_crystal_colour colorless
_exptl_crystal_density_diffrn 1.337
_exptl_crystal_density_method 'not measured'
_exptl_crystal_description parallelepiped
_exptl_crystal_F_000 800
_exptl_crystal_size_max 0.28
_exptl_crystal_size_mid 0.20
_exptl_crystal_size_min 0.10
_refine_diff_density_max 0.719
_refine_diff_density_min -0.639
_refine_diff_density_rms 0.237
_refine_ls_extinction_method none
_refine_ls_goodness_of_fit_ref 1.062
_refine_ls_hydrogen_treatment constr
_refine_ls_matrix_type full
_refine_ls_number_parameters 245
_refine_ls_number_reflns 5522
_refine_ls_number_restraints 0
_refine_ls_restrained_S_all 1.062
_refine_ls_R_factor_all 0.0459
_refine_ls_R_factor_gt 0.0381
_refine_ls_shift/su_max 0.001
_refine_ls_shift/su_mean 0.000
_refine_ls_structure_factor_coef Fsqd
_refine_ls_weighting_details 'calc w=1/[\s^2^(Fo^2^)+(0.0726P)^2^+0.5579P] where P=(Fo^2^+2Fc^2^)/3'
_refine_ls_weighting_scheme calc
_refine_ls_wR_factor_gt 0.1115
_refine_ls_wR_factor_ref 0.1220
_reflns_number_gt 5005
_reflns_number_total 5522
_reflns_threshold_expression >2sigma(I)
_cod_data_source_file c2cc31768k.txt
_cod_data_source_block 1
_cod_original_sg_symbol_H-M P2(1)/c
_cod_database_code 7107713

loop_
_symmetry_equiv_pos_as_xyz
'x, y, z'
'-x, y+1/2, -z+1/2'
'-x, -y, -z'
'x, -y-1/2, z-1/2'

loop_
_atom_site_label
_atom_site_type_symbol
_atom_site_fract_x
_atom_site_fract_y
_atom_site_fract_z
_atom_site_U_iso_or_equiv
_atom_site_adp_type
_atom_site_occupancy
_atom_site_symmetry_multiplicity
_atom_site_calc_flag
_atom_site_refinement_flags
S1 S 0.46980(3) 0.290687(18) 0.52467(2) 0.02636(9) Uani 1 1 d .
O1 O 0.48519(9) 0.28876(6) 0.64581(8) 0.0347(2) Uani 1 1 d .
O2 O 0.57876(8) 0.27408(7) 0.50001(9) 0.0370(2) Uani 1 1 d .
F1 F 0.31535(8) 0.12487(7) 0.57826(9) 0.0567(3) Uani 1 1 d .
N1 N -0.04275(10) 0.26277(7) 0.47442(9) 0.0301(2) Uani 1 1 d .
C2 C -0.13767(13) 0.24572(9) 0.50654(12) 0.0362(3) Uani 1 1 d .
H2 H -0.2075 0.2873 0.4835 0.043 Uiso 1 1 calc R
C3 C -0.14057(14) 0.17128(11) 0.57128(14) 0.0434(3) Uani 1 1 d .
H3 H -0.2110 0.1615 0.5909 0.052 Uiso 1 1 calc R
C4 C -0.03799(14) 0.11148(11) 0.60659(14) 0.0455(3) Uani 1 1 d .
H4 H -0.0361 0.0600 0.6521 0.055 Uiso 1 1 calc R
C5 C 0.06218(12) 0.12740(9) 0.57482(12) 0.0359(3) Uani 1 1 d .
H5 H 0.1336 0.0871 0.5982 0.043 Uiso 1 1 calc R
C6 C 0.05644(11) 0.20356(7) 0.50796(10) 0.0251(2) Uani 1 1 d .
C7 C 0.15378(10) 0.22692(7) 0.46542(9) 0.0253(2) Uani 1 1 d .
H7 H 0.1301 0.2741 0.4084 0.030 Uiso 1 1 calc R
C8 C 0.27016(11) 0.19088(8) 0.49612(10) 0.0271(2) Uani 1 1 d .
N9 N 0.35973(10) 0.21243(6) 0.45169(9) 0.02627(19) Uani 1 1 d .
C10 C 0.31896(13) 0.19997(8) 0.32091(10) 0.0307(2) Uani 1 1 d .
H10A H 0.3891 0.2214 0.3011 0.037 Uiso 1 1 calc R
H10B H 0.2393 0.2356 0.2739 0.037 Uiso 1 1 calc R
C11 C 0.29172(11) 0.10295(8) 0.28741(9) 0.0260(2) Uani 1 1 d .
C12 C 0.39195(11) 0.04046(8) 0.33697(11) 0.0315(2) Uani 1 1 d .
H12 H 0.4770 0.0592 0.3927 0.038 Uiso 1 1 calc R
C13 C 0.36837(14) -0.04910(9) 0.30554(12) 0.0381(3) Uani 1 1 d .
H13 H 0.4373 -0.0914 0.3397 0.046 Uiso 1 1 calc R
C14 C 0.24420(15) -0.07685(9) 0.22425(12) 0.0398(3) Uani 1 1 d .
H14 H 0.2280 -0.1381 0.2028 0.048 Uiso 1 1 calc R
C15 C 0.14446(13) -0.01532(10) 0.17469(11) 0.0403(3) Uani 1 1 d .
H15 H 0.0595 -0.0343 0.1189 0.048 Uiso 1 1 calc R
C16 C 0.16768(12) 0.07441(9) 0.20602(11) 0.0334(2) Uani 1 1 d .
H16 H 0.0985 0.1164 0.1717 0.040 Uiso 1 1 calc R
C17 C 0.39602(10) 0.39119(7) 0.45470(9) 0.0242(2) Uani 1 1 d .
C18 C 0.41867(11) 0.42393(8) 0.36087(10) 0.0280(2) Uani 1 1 d .
H18 H 0.4796 0.3954 0.3394 0.034 Uiso 1 1 calc R
C19 C 0.35073(12) 0.49897(8) 0.29902(10) 0.0306(2) Uani 1 1 d .
H19 H 0.3664 0.5221 0.2353 0.037 Uiso 1 1 calc R
C20 C 0.26010(11) 0.54097(8) 0.32849(10) 0.0297(2) Uani 1 1 d .
C21 C 0.24119(11) 0.50803(8) 0.42476(10) 0.0303(2) Uani 1 1 d .
H21 H 0.1811 0.5371 0.4469 0.036 Uiso 1 1 calc R
C22 C 0.30863(11) 0.43350(8) 0.48882(10) 0.0275(2) Uani 1 1 d .
H22 H 0.2956 0.4117 0.5546 0.033 Uiso 1 1 calc R
C23 C 0.18343(15) 0.61993(10) 0.25683(12) 0.0424(3) Uani 1 1 d .
H23A H 0.2422 0.6711 0.2718 0.064 Uiso 1 1 calc R
H23B H 0.1150 0.6350 0.2811 0.064 Uiso 1 1 calc R
H23C H 0.1432 0.6052 0.1709 0.064 Uiso 1 1 calc R

loop_
_atom_site_aniso_label
_atom_site_aniso_U_11
_atom_site_aniso_U_22
_atom_site_aniso_U_33
_atom_site_aniso_U_23
_atom_site_aniso_U_13
_atom_site_aniso_U_12
S1 0.02201(14) 0.02961(15) 0.02923(15) 0.00224(9) 0.01300(11) 0.00276(9)
O1 0.0336(4) 0.0403(5) 0.0274(4) 0.0033(3) 0.0111(3) 0.0028(3)
O2 0.0249(4) 0.0404(5) 0.0512(5) 0.0041(4) 0.0220(4) 0.0058(3)
F1 0.0391(4) 0.0729(6) 0.0706(6) 0.0506(5) 0.0355(4) 0.0259(4)
N1 0.0279(4) 0.0284(5) 0.0364(5) -0.0002(4) 0.0165(4) 0.0020(4)
C2 0.0324(6) 0.0385(6) 0.0444(7) 0.0024(5) 0.0231(5) 0.0064(5)
C3 0.0374(6) 0.0547(8) 0.0502(7) 0.0117(6) 0.0303(6) 0.0059(6)
C4 0.0397(7) 0.0532(8) 0.0529(8) 0.0234(7) 0.0289(6) 0.0080(6)
C5 0.0286(5) 0.0411(6) 0.0411(6) 0.0147(5) 0.0182(5) 0.0065(5)
C6 0.0223(4) 0.0284(5) 0.0246(5) -0.0006(4) 0.0104(4) -0.0007(4)
C7 0.0249(5) 0.0254(5) 0.0259(5) 0.0022(4) 0.0116(4) -0.0008(4)
C8 0.0274(5) 0.0301(5) 0.0266(5) 0.0063(4) 0.0144(4) 0.0025(4)
N9 0.0287(4) 0.0278(4) 0.0278(4) 0.0000(3) 0.0175(4) -0.0015(3)
C10 0.0403(6) 0.0293(5) 0.0277(5) 0.0026(4) 0.0197(5) 0.0002(4)
C11 0.0281(5) 0.0302(5) 0.0236(4) 0.0017(4) 0.0151(4) -0.0007(4)
C12 0.0272(5) 0.0359(6) 0.0306(5) -0.0009(4) 0.0121(4) 0.0019(4)
C13 0.0451(7) 0.0339(6) 0.0390(6) 0.0016(5) 0.0221(5) 0.0074(5)
C14 0.0563(8) 0.0346(6) 0.0366(6) -0.0056(5) 0.0280(6) -0.0107(6)
C15 0.0367(6) 0.0524(8) 0.0314(6) -0.0035(5) 0.0150(5) -0.0167(6)
C16 0.0262(5) 0.0449(7) 0.0290(5) 0.0060(4) 0.0123(4) -0.0002(5)
C17 0.0215(4) 0.0261(5) 0.0258(4) -0.0014(4) 0.0114(4) -0.0011(4)
C18 0.0288(5) 0.0306(5) 0.0293(5) -0.0026(4) 0.0171(4) -0.0027(4)
C19 0.0365(6) 0.0312(5) 0.0256(5) -0.0005(4) 0.0150(4) -0.0036(4)
C20 0.0289(5) 0.0288(5) 0.0254(5) -0.0018(4) 0.0066(4) -0.0010(4)
C21 0.0276(5) 0.0317(5) 0.0328(5) -0.0023(4) 0.0144(4) 0.0028(4)
C22 0.0270(5) 0.0306(5) 0.0288(5) -0.0005(4) 0.0158(4) 0.0007(4)
C23 0.0444(7) 0.0379(7) 0.0357(6) 0.0059(5) 0.0094(5) 0.0090(5)

loop_
_atom_type_symbol
_atom_type_description
_atom_type_scat_dispersion_real
_atom_type_scat_dispersion_imag
_atom_type_scat_source
C C 0.0033 0.0016 'International Tables Vol C Tables 4.2.6.8 and 6.1.1.4'
H H 0.0000 0.0000 'International Tables Vol C Tables 4.2.6.8 and 6.1.1.4'
N N 0.0061 0.0033 'International Tables Vol C Tables 4.2.6.8 and 6.1.1.4'
O O 0.0106 0.0060 'International Tables Vol C Tables 4.2.6.8 and 6.1.1.4'
F F 0.0171 0.0103 'International Tables Vol C Tables 4.2.6.8 and 6.1.1.4'
S S 0.1246 0.1234 'International Tables Vol C Tables 4.2.6.8 and 6.1.1.4'

loop_
_geom_angle_atom_site_label_1
_geom_angle_atom_site_label_2
_geom_angle_atom_site_label_3
_geom_angle
O2 S1 O1 120.58(6)
O2 S1 N9 106.26(6)
O1 S1 N9 105.50(5)
O2 S1 C17 108.39(5)
O1 S1 C17 110.11(5)
N9 S1 C17 104.80(5)
C2 N1 C6 117.61(11)
N1 C2 C3 124.04(12)
N1 C2 H2 118.0
C3 C2 H2 118.0
C4 C3 C2 118.08(12)
C4 C3 H3 121.0
C2 C3 H3 121.0
C3 C4 C5 119.25(12)
C3 C4 H4 120.4
C5 C4 H4 120.4
C4 C5 C6 118.91(12)
C4 C5 H5 120.5
C6 C5 H5 120.5
N1 C6 C5 122.10(11)
N1 C6 C7 113.45(10)
C5 C6 C7 124.44(10)
C8 C7 C6 128.52(10)
C8 C7 H7 115.7
C6 C7 H7 115.7
C7 C8 F1 120.97(10)
C7 C8 N9 127.53(10)
F1 C8 N9 111.50(9)
C8 N9 C10 118.18(10)
C8 N9 S1 117.17(8)
C10 N9 S1 118.47(7)
N9 C10 C11 110.38(9)
N9 C10 H10A 109.6
C11 C10 H10A 109.6
N9 C10 H10B 109.6
C11 C10 H10B 109.6
H10A C10 H10B 108.1
C16 C11 C12 119.03(11)
C16 C11 C10 121.03(11)
C12 C11 C10 119.94(10)
C13 C12 C11 120.45(11)
C13 C12 H12 119.8
C11 C12 H12 119.8
C14 C13 C12 120.04(12)
C14 C13 H13 120.0
C12 C13 H13 120.0
C15 C14 C13 119.84(12)
C15 C14 H14 120.1
C13 C14 H14 120.1
C14 C15 C16 120.28(12)
C14 C15 H15 119.9
C16 C15 H15 119.9
C11 C16 C15 120.36(12)
C11 C16 H16 119.8
C15 C16 H16 119.8
C18 C17 C22 121.20(10)
C18 C17 S1 119.34(8)
C22 C17 S1 119.32(8)
C19 C18 C17 118.86(10)
C19 C18 H18 120.6
C17 C18 H18 120.6
C18 C19 C20 121.27(10)
C18 C19 H19 119.4
C20 C19 H19 119.4
C19 C20 C21 118.78(11)
C19 C20 C23 120.35(11)
C21 C20 C23 120.86(11)
C22 C21 C20 121.12(11)
C22 C21 H21 119.4
C20 C21 H21 119.4
C21 C22 C17 118.71(10)
C21 C22 H22 120.6
C17 C22 H22 120.6
C20 C23 H23A 109.5
C20 C23 H23B 109.5
H23A C23 H23B 109.5
C20 C23 H23C 109.5
H23A C23 H23C 109.5
H23B C23 H23C 109.5

loop_
_geom_bond_atom_site_label_1
_geom_bond_atom_site_label_2
_geom_bond_distance
S1 O2 1.4291(9)
S1 O1 1.4337(9)
S1 N9 1.6616(10)
S1 C17 1.7547(11)
F1 C8 1.3471(13)
N1 C2 1.3354(16)
N1 C6 1.3502(14)
C2 C3 1.3833(19)
C2 H2 0.9500
C3 C4 1.382(2)
C3 H3 0.9500
C4 C5 1.3863(17)
C4 H4 0.9500
C5 C6 1.3948(16)
C5 H5 0.9500
C6 C7 1.4692(15)
C7 C8 1.3236(15)
C7 H7 0.9500
C8 N9 1.3986(13)
N9 C10 1.4872(14)
C10 C11 1.5055(16)
C10 H10A 0.9900
C10 H10B 0.9900
C11 C16 1.3913(16)
C11 C12 1.3921(16)
C12 C13 1.3895(18)
C12 H12 0.9500
C13 C14 1.388(2)
C13 H13 0.9500
C14 C15 1.379(2)
C14 H14 0.9500
C15 C16 1.392(2)
C15 H15 0.9500
C16 H16 0.9500
C17 C18 1.3895(15)
C17 C22 1.3974(14)
C18 C19 1.3872(16)
C18 H18 0.9500
C19 C20 1.3919(17)
C19 H19 0.9500
C20 C21 1.3952(17)
C20 C23 1.5044(17)
C21 C22 1.3879(16)
C21 H21 0.9500
C22 H22 0.9500
C23 H23A 0.9800
C23 H23B 0.9800
C23 H23C 0.9800
